data_1521184
loop_
_publ_author_name
'Huang, J.-F.'
'Cai, X.Z.'
'Lin, S.'
'Wang, S.-M.'
'Lin, X.'

_publ_section_title
;
 Synthesis and crystal structure of lanthanide heteromolybdate complex (N
 H4)11 Gd (Gd4 Mo29 O100 (H2 O)23) . 25.75(H2 O)
;
_journal_name_full 'Jiegon Huaxue'
_journal_page_first 432
_journal_page_last 439
_journal_volume 19
_journal_year 2000
_chemical_formula_sum 'Gd5 H141.5 Mo29 N11 O148.75'
_chemical_name_systematic '(N H4)11 Gd (Gd4 Mo29 O100 (H2 O)23) (H2 O)25.75'
_space_group_IT_number 2
_symmetry_space_group_name_Hall '-P 1'
_symmetry_space_group_name_H-M 'P -1'
_cell_angle_alpha 100.11
_cell_angle_beta 92.33
_cell_angle_gamma 113.368
_cell_formula_units_Z 2
_cell_length_a 16.95679
_cell_length_b 18.8631
_cell_length_c 24.16399
_cell_volume 6932.703
_citation_journal_id_ASTM JHUADF
_cod_data_source_file Huang_JHUADF_2000_1704.cif
_cod_data_source_block H141.5Gd5Mo29N11O148.75
_cod_original_cell_volume 6932.704
_cod_original_formula_sum 'H141.5 Gd5 Mo29 N11 O148.75'
_cod_database_code 1521184

loop_
_symmetry_equiv_pos_as_xyz
x,y,z
-x,-y,-z

loop_
_atom_site_label
_atom_site_type_symbol
_atom_site_fract_x
_atom_site_fract_y
_atom_site_fract_z
_atom_site_occupancy
_atom_site_U_iso_or_equiv
O86 O-2 0.8503 0.2936 0.4057 1 0.0
Mo5 Mo+6 0.8168 0.3823 0.5897 1 0.0
O29 O-2 0.2815 0.0479 0.657 1 0.0
O8 O-2 0.515 0.0885 0.7004 1 0.0
O31 O-2 0.5764 0.3816 0.8649 1 0.0
O21 O-2 -0.0979 0.756 0.5761 1 0.0
O44 O-2 0.5054 0.7646 0.7233 1 0.0
O2 O-2 0.6588 0.3955 0.6812 1 0.0
O10 O-2 0.8639 0.485 0.6136 1 0.0
O79 O-2 0.8183 0.353 0.6621 1 0.0
O60 O-2 0.4699 0.1104 0.9556 1 0.0
Mo14 Mo+6 0.0433 0.2795 0.6969 1 0.0
Gd2 Gd+3 0.5528 0.4939 0.8433 1 0.0
O18 O-2 0.56 0.2878 0.7613 1 0.0
O78 O-2 0.4135 0.6295 0.7628 1 0.0
O126 O-2 0.0841 0.1359 0.5724 1 0.0
O83 O-2 0.6082 0.7562 0.8157 1 0.0
Mo6 Mo+6 0.9623 0.5929 0.8581 1 0.0
O144 O-2 0.2703 0.0945 0.4762 1 0.0
N10 N-3 0.2945 -0.0513 0.8982 1 0.0
O109 O-2 0.7366 0.7529 0.9453 1 0.0
Mo24 Mo+6 0.2777 0.1491 0.674 1 0.0
O66 O-2 0.5775 0.3134 0.4938 1 0.0
O148 O-2 0.6797 0.5935 0.3039 1 0.0
O64 O-2 0.6307 0.0893 0.7832 1 0.0
O82 O-2 0.8465 0.3856 0.5126 1 0.0
Mo26 Mo+6 0.7412 0.1415 0.5351 1 0.0
O117 O-2 0.047 0.1458 0.858 1 0.0
O23 O-2 0.7917 0.2801 0.9207 1 0.0
O103 O-2 0.3729 -0.0436 0.6438 1 0.0
N2 N-3 0.7274 0.2302 0.308 1 0.0
Mo15 Mo+6 0.9469 0.285 0.571 1 0.0
Gd4 Gd+3 0.5697 0.3637 0.5936 1 0.0
O101 O-2 0.7531 0.1492 0.6162 1 0.0
O28 O-2 0.6277 0.6375 0.8592 1 0.0
O48 O-2 0.6553 0.801 0.6665 1 0.0
Mo20 Mo+6 0.5211 0.1381 0.8982 1 0.0
O138 O-2 0.408 0.5703 0.9873 1 0.0
O91 O-2 0.5927 0.5963 0.6065 1 0.0
O136 O-2 0.6552 0.9619 0.6748 1 0.0
Gd3 Gd+3 0.8337 0.3616 0.8504 1 0.0
O56 O-2 0.6523 0.889 0.7743 1 0.0
O130 O-2 0.5635 0.1697 0.3535 1 0.0
O120 O-2 0.0647 -0.0309 0.7017 1 0.0
Mo25 Mo+6 0.7975 0.8346 0.689 1 0.0
O24 O-2 0.428 0.2485 0.8124 1 0.0
O25 O-2 0.6744 0.2956 0.8488 1 0.0
O134 O-2 -0.0229 -0.0186 0.6105 1 0.0
O49 O-2 0.1642 0.7516 0.8372 1 0.0
O54 O-2 0.8054 0.6483 0.1144 1 0.0
O150 O-2 0.5881 0.0135 0.6157 1 0.0
Mo1 Mo+6 0.7251 0.454 0.7446 1 0.0
O65 O-2 0.0302 0.2684 0.7655 1 0.0
N5 N-3 0.3347 0.9879 0.1177 1 0.0
O51 O-2 -0.0672 0.4238 0.941 1 0.0
O87 O-2 0.6981 0.2696 0.4492 1 0.0
O84 O-2 -0.0459 0.3206 0.8545 1 0.0
O1 O-2 0.6647 0.4927 0.7891 1 0.0
O26 O-2 0.5132 0.4237 0.5269 1 0.0
N6 N-3 0.2785 0.0838 0.9765 1 0.0
O106 O-2 0.0907 0.7211 0.9986 1 0.0
O123 O-2 0.1866 0.2246 0.7939 1 0.0
O116 O-2 0.1679 0.124 0.6832 1 0.0
O69 O-2 0.5365 0.5347 0.9422 1 0.0
O77 O-2 0.951 0.2965 0.5016 1 0.0
O53 O-2 0.642 0.725 0.5532 1 0.0
Mo10 Mo+6 0.9324 0.3818 0.6998 1 0.0
O76 O-2 0.9886 0.6778 0.6207 1 0.0
O124 O-2 0.667 0.2319 0.6897 1 0.0
O75 O-2 0.0388 0.9281 0.9349 1 0.0
O98 O-2 0.0233 0.8289 0.8354 1 0.0
O14 O-2 0.9191 0.2687 0.6596 1 0.0
O100 O-2 0.6414 0.1459 0.5306 1 0.0
O50 O-2 0.5599 0.2294 0.5884 1 0.0
O37 O-2 0.7213 0.0448 0.5128 1 0.0
O16 O-2 0.4026 0.1655 0.7092 1 0.0
O47 O-2 0.525 0.4558 0.6497 1 0.0
O131 O-2 0.6003 0.7449 0.0252 1 0.0
O108 O-2 0.0029 0.713 0.9008 1 0.0
O149 O-2 -0.0145 0.53 0.506 0.5 0.0
O39 O-2 0.236 0.7557 0.9422 1 0.0
O58 O-2 0.8186 0.9325 0.7114 1 0.0
Mo18 Mo+6 0.6047 0.7012 0.6162 1 0.0
O62 O-2 0.4879 -0.0449 0.744 1 0.0
Mo9 Mo+6 0.7229 0.5951 0.6204 1 0.0
O27 O-2 -0.0161 0.1715 0.6585 1 0.0
O33 O-2 0.8449 0.5846 0.8608 1 0.0
O3 O-2 0.7615 0.395 0.779 1 0.0
O107 O-2 0.6897 0.5402 0.9059 1 0.0
O143 O-2 0.2079 0.9301 0.0431 1 0.0
O133 O-2 0.4618 0.1321 0.4569 1 0.0
O110 O-2 0.5752 0.6729 0.7026 1 0.0
O61 O-2 0.9463 0.684 0.0549 1 0.0
O36 O-2 -0.0372 0.4824 0.713 1 0.0
O93 O-2 0.7073 0.3556 0.5772 1 0.0
O34 O-2 0.8339 0.1419 0.7139 1 0.0
O112 O-2 -0.0207 0.7971 0.9889 1 0.0
O90 O-2 -0.0497 0.3836 0.6075 1 0.0
Mo21 Mo+6 0.8565 0.1414 0.6458 1 0.0
O73 O-2 0.9437 0.72 0.7373 1 0.0
Mo8 Mo+6 0.5542 0.5522 0.6873 1 0.0
Mo22 Mo+6 0.0154 0.8314 0.9059 1 0.0
O89 O-2 0.5413 0.5448 0.7565 1 0.0
O81 O-2 0.8339 0.0451 0.6171 1 0.0
O113 O-2 0.8399 0.6697 0.966 1 0.0
O114 O-2 -0.0235 0.6176 0.7932 1 0.0
N7 N-3 0.189 0.5171 0.6854 1 0.0
Mo16 Mo+6 0.3755 0.1353 0.7954 1 0.0
Mo27 Mo+6 0.1408 0.7409 0.9052 1 0.0
O127 O-2 0.0527 0.9662 0.0636 1 0.0
O129 O-2 0.7852 0.6758 0.7966 1 0.0
O122 O-2 -0.0074 0.0751 0.7328 1 0.0
O15 O-2 0.3484 0.6506 0.6633 1 0.0
O6 O-2 0.4329 0.091 0.6021 1 0.0
O68 O-2 0.7865 0.7612 0.4955 1 0.0
O35 O-2 0.4897 0.0396 0.8465 1 0.0
Mo2 Mo+6 0.7878 0.6495 0.0439 1 0.0
O105 O-2 0.7407 0.6292 0.5491 1 0.0
O38 O-2 0.875 0.8851 0.997 1 0.0
N1 N-3 0.523 0.7821 0.9147 1 0.0
O19 O-2 0.7406 0.7923 0.7515 1 0.0
O17 O-2 0.6787 0.4938 0.5913 1 0.0
O57 O-2 0.4145 0.3918 0.8708 1 0.0
O42 O-2 0.0495 0.2952 0.5942 1 0.0
N11 N-3 0.3907 0.9192 0.9731 1 0.0
N8 N-3 0.2292 0.5376 0.5758 1 0.0
O4 O-2 0.8142 0.5311 0.7292 1 0.0
O40 O-2 0.773 0.2277 0.7918 1 0.0
O97 O-2 0.0825 0.6264 0.8876 1 0.0
O80 O-2 0.6793 0.6252 0.0307 1 0.0
O92 O-2 0.7861 0.5505 0.0054 1 0.0
O7 O-2 0.6271 0.1589 0.9185 1 0.0
O20 O-2 0.808 0.2691 0.5543 1 0.0
O22 O-2 0.1475 0.293 0.69 1 0.0
O99 O-2 0.4736 0.3844 0.7669 1 0.0
Mo29 Mo+6 0.7971 0.7445 0.5631 1 0.0
O52 O-2 0.5328 0.2471 0.9085 1 0.0
O71 O-2 0.4164 0.2837 0.557 1 0.0
O94 O-2 0.5161 0.162 0.8144 1 0.0
Gd1 Gd+3 -0.0549 0.5952 0.69 1 0.0
O9 O-2 0.8074 0.8432 0.6096 1 0.0
Mo3 Mo+6 0.625 0.7899 0.7548 1 0.0
O104 O-2 0.8821 0.1745 0.5612 1 0.0
O137 O-2 0.5 0 0.5 0.5 0.0
Mo17 Mo+6 0.8441 0.7863 0.9714 1 0.0
O12 O-2 0.3296 0.2546 0.7184 1 0.0
O111 O-2 -0.0638 0.5936 0.9482 1 0.0
O118 O-2 0.1515 -0.0299 0.8037 1 0.0
O74 O-2 0.3855 0.0447 0.7533 1 0.0
O55 O-2 0.0485 0.3856 0.7058 1 0.0
O115 O-2 0.2692 0.1179 0.7703 1 0.0
O41 O-2 0.4814 0.2992 0.6634 1 0.0
O63 O-2 0.1303 0.8376 0.9316 1 0.0
O70 O-2 0.3687 0.1142 0.8621 1 0.0
Mo4 Mo+6 0.4002 0.0553 0.6619 1 0.0
O141 O-2 0.6076 0.1941 0.1987 1 0.0
O13 O-2 0.4966 0.6873 0.6089 1 0.0
O30 O-2 0.7863 0.4529 0.9069 1 0.0
Mo7 Mo+6 0.4567 0.29 0.7309 1 0.0
O121 O-2 -0.004 -0.0229 0.8125 1 0.0
Mo23 Mo+6 0.4408 0.6525 0.6991 1 0.0
O135 O-2 0.7696 0.6316 0.4113 1 0.0
Mo13 Mo+6 -0.0199 0.6976 0.9897 1 0.0
O59 O-2 0.9369 0.492 0.8459 1 0.0
O11 O-2 0.831 0.7606 0.0478 1 0.0
O146 O-2 0.12 0.8543 0.7079 1 0.0
O142 O-2 0.8767 0.5623 0.5014 1 0.0
O95 O-2 0.4421 0.5536 0.6628 1 0.0
O46 O-2 0.0442 0.554 0.6271 1 0.0
O5 O-2 0.7809 0.1729 0.4646 1 0.0
O132 O-2 0.1539 -0.0999 0.6158 1 0.0
O119 O-2 0.1869 0.1151 0.8816 1 0.0
O128 O-2 0.889 0.4765 0.0474 1 0.0
O88 O-2 0.6762 0.5874 0.6927 1 0.0
Gd5 Gd+3 0.118 0.0804 0.7836 1 0.0
O85 O-2 -0.0997 0.3548 0.7623 1 0.0
O140 O-2 0.1662 0.0939 0.1461 1 0.0
Mo11 Mo+6 0.5702 0.2872 0.8415 1 0.0
O72 O-2 0.0972 0.68 0.7249 1 0.0
O102 O-2 0.288 0.171 0.6073 1 0.0
O45 O-2 0.8948 0.8304 0.7059 1 0.0
O32 O-2 0.4341 0.5384 0.8397 1 0.0
N4 N-3 0.1214 -0.0037 0.5149 1 0.0
O67 O-2 0.8279 0.6179 0.6457 1 0.0
O96 O-2 0.8894 0.7882 0.9 1 0.0
O43 O-2 0.741 0.7168 0.6386 1 0.0
O145 O-2 0.6752 0.3389 0.0093 1 0.0
N3 N-3 0.8621 0.11 0.8318 1 0.0
O139 O-2 0.2428 0.4557 0.8188 1 0.0
O125 O-2 0.6129 0.5177 0.4538 1 0.0
N9 N-3 0.2855 -0.0957 0.7807 1 0.0
Mo12 Mo+6 0.7922 0.5484 0.9243 1 0.0
Mo28 Mo+6 0.5205 0.0536 0.7704 1 0.0
O147 O-2 0.1297 0.4812 0.8286 1 0.0
Mo19 Mo+6 0.8022 0.2809 0.4671 1 0.0
